data_4074220
loop_
_publ_author_name
'Canovese, Luciano'
'Visentin, Fabiano'
'Chessa, Gavino'
'Uguagliati, Paolo'
'Levi, Carlo'
'Dolmella, Alessandro'
'Bandoli, Giuliano'

_publ_section_title
;
 Role of the Ligand and of the Size and Flexibility of the
 Palladium&#x2212;Ancillary Ligand Cycle on the Reactivity of Substituted
 Alkynes toward Palladium(0) Complexes Bearing Potentially Terdentate
 Nitrogen&#x2212;Sulfur&#x2212;Nitrogen or
 Nitrogen&#x2212;Nitrogen&#x2212;Nitrogen Ligands:&#x00A0; Kinetic and
 Structural Study
;
_journal_issue 22
_journal_name_full Organometallics
_journal_page_first 5355
_journal_paper_doi 10.1021/om0604728
_journal_volume 25
_journal_year 2006
_chemical_formula_sum 'C33 H33 Cl2 N3 O10 Pd S'
_chemical_formula_weight 840.98
_chemical_name_systematic
; 
 ? 
;
_space_group_IT_number 14
_symmetry_cell_setting monoclinic
_symmetry_space_group_name_Hall '-P 2yn'
_symmetry_space_group_name_H-M 'P 1 21/n 1'
_atom_sites_solution_hydrogens geom
_atom_sites_solution_primary 'heavy-atom methods'
_atom_sites_solution_secondary difmap
_audit_creation_method SHELXL-97
_cell_angle_alpha 90.00
_cell_angle_beta 105.58(3)
_cell_angle_gamma 90.00
_cell_formula_units_Z 4
_cell_length_a 10.856(2)
_cell_length_b 20.630(4)
_cell_length_c 16.833(3)
_cell_measurement_reflns_used 25
_cell_measurement_temperature 293(2)
_cell_measurement_theta_max 12.3
_cell_measurement_theta_min 8.1
_cell_volume 3631.4(13)
_computing_cell_refinement 'FEBO system'
_computing_data_collection 'FEBO system'
_computing_data_reduction 'FEBO system'
_computing_molecular_graphics 'SHELXTL NT ver. 5.10 (Sheldrick, 1999)'
_computing_publication_material 'SHELXTL NT ver. 5.10 (Sheldrick, 1999)'
_computing_structure_refinement 'SHELXL-97 (Sheldrick, 1997)'
_computing_structure_solution 'SHELXTL NT ver. 5.10 (Sheldrick, 1999)'
_diffrn_ambient_temperature 293(2)
_diffrn_measured_fraction_theta_full 0.689
_diffrn_measured_fraction_theta_max 0.689
_diffrn_measurement_device_type 'Philips PW1100'
_diffrn_measurement_method 'omega-2 theta'
_diffrn_radiation_monochromator graphite
_diffrn_radiation_source 'fine-focus sealed tube'
_diffrn_radiation_type MoK\a
_diffrn_radiation_wavelength 0.71073
_diffrn_reflns_av_R_equivalents 0.0300
_diffrn_reflns_av_sigmaI/netI 0.0229
_diffrn_reflns_limit_h_max 12
_diffrn_reflns_limit_h_min -13
_diffrn_reflns_limit_k_max 25
_diffrn_reflns_limit_k_min 0
_diffrn_reflns_limit_l_max 20
_diffrn_reflns_limit_l_min 0
_diffrn_reflns_number 5140
_diffrn_reflns_theta_full 26.00
_diffrn_reflns_theta_max 26.00
_diffrn_reflns_theta_min 3.25
_diffrn_standards_decay_% negligible
_diffrn_standards_number 2
_exptl_absorpt_coefficient_mu 0.775
_exptl_absorpt_correction_T_max 0.849
_exptl_absorpt_correction_T_min 0.725
_exptl_absorpt_correction_type 'psi-scan method'
_exptl_crystal_colour orange
_exptl_crystal_density_diffrn 1.538
_exptl_crystal_density_method 'not measured'
_exptl_crystal_description plates
_exptl_crystal_F_000 1712
_exptl_crystal_size_max 0.30
_exptl_crystal_size_mid 0.20
_exptl_crystal_size_min 0.10
_refine_diff_density_max 0.806
_refine_diff_density_min -0.819
_refine_diff_density_rms 0.063
_refine_ls_extinction_method none
_refine_ls_goodness_of_fit_ref 1.216
_refine_ls_hydrogen_treatment 'riding model'
_refine_ls_matrix_type full
_refine_ls_number_parameters 451
_refine_ls_number_reflns 4923
_refine_ls_number_restraints 0
_refine_ls_restrained_S_all 1.216
_refine_ls_R_factor_all 0.0522
_refine_ls_R_factor_gt 0.0503
_refine_ls_shift/su_max 0.003
_refine_ls_shift/su_mean 0.000
_refine_ls_structure_factor_coef Fsqd
_refine_ls_weighting_details 'calc w=1/[\s^2^(Fo^2^)+(0.0467P)^2^+15.6993P] where P=(Fo^2^+2Fc^2^)/3'
_refine_ls_weighting_scheme calc
_refine_ls_wR_factor_gt 0.1251
_refine_ls_wR_factor_ref 0.1271
_reflns_number_gt 4785
_reflns_number_total 4923
_reflns_threshold_expression >2sigma(I)
_cod_data_source_file om0604728si20060529_095245.cif
_cod_data_source_block sigla
_cod_original_cell_volume 3631(1)
_cod_original_sg_symbol_H-M 'P2(1)/n (No.14)'
_cod_database_code 4074220

loop_
_symmetry_equiv_pos_as_xyz
'x, y, z'
'-x+1/2, y+1/2, -z+1/2'
'-x, -y, -z'
'x-1/2, -y-1/2, z-1/2'

loop_
_atom_site_label
_atom_site_type_symbol
_atom_site_fract_x
_atom_site_fract_y
_atom_site_fract_z
_atom_site_U_iso_or_equiv
_atom_site_adp_type
_atom_site_occupancy
_atom_site_symmetry_multiplicity
_atom_site_calc_flag
_atom_site_refinement_flags
Pd Pd 0.17350(4) 0.13307(2) 0.78143(3) 0.03328(17) Uani 1 1 d .
S S 0.06127(15) 0.14226(8) 0.97089(12) 0.0455(4) Uani 1 1 d .
Cl1 Cl 0.4086(3) 0.01412(18) 0.6470(2) 0.1214(11) Uani 1 1 d .
Cl2 Cl 0.4829(6) 0.1023(3) 0.5360(3) 0.1749(19) Uani 1 1 d .
O1 O 0.0196(5) 0.2074(3) 0.9525(3) 0.0612(14) Uani 1 1 d .
O2 O -0.0093(4) 0.0885(3) 0.9292(3) 0.0597(14) Uani 1 1 d .
O3 O -0.0151(5) 0.3039(2) 0.6729(3) 0.0596(14) Uani 1 1 d .
O4 O 0.0898(5) 0.2772(2) 0.8017(3) 0.0539(13) Uani 1 1 d .
O5 O 0.1972(5) 0.1703(3) 0.5931(3) 0.0555(13) Uani 1 1 d .
O6 O 0.2523(5) 0.2622(2) 0.6639(3) 0.0557(13) Uani 1 1 d .
O7 O 0.0342(6) 0.0467(3) 0.6093(3) 0.0694(16) Uani 1 1 d .
O8 O -0.0795(5) 0.1301(2) 0.5448(3) 0.0534(13) Uani 1 1 d .
O9 O -0.1444(4) 0.1923(2) 0.7457(3) 0.0588(13) Uani 1 1 d .
O10 O -0.1597(5) 0.0876(2) 0.7102(3) 0.0596(14) Uani 1 1 d .
N1 N 0.2077(5) 0.0379(2) 0.8377(3) 0.0407(12) Uani 1 1 d .
N2 N 0.2064(5) 0.1380(2) 0.9549(3) 0.0374(12) Uani 1 1 d .
N3 N 0.3615(4) 0.1675(2) 0.8497(3) 0.0363(12) Uani 1 1 d .
C1 C 0.2028(7) -0.0109(3) 0.7853(5) 0.0467(16) Uani 1 1 d .
H1A H 0.1626 -0.0037 0.7298 0.056 Uiso 1 1 calc R
C2 C 0.2543(7) -0.0724(3) 0.8085(5) 0.0539(19) Uani 1 1 d .
H2A H 0.2476 -0.1048 0.7692 0.065 Uiso 1 1 calc R
C3 C 0.3144(7) -0.0843(3) 0.8892(5) 0.056(2) Uani 1 1 d .
H3A H 0.3516 -0.1245 0.9054 0.067 Uiso 1 1 calc R
C4 C 0.3830(6) -0.0439(4) 1.0338(5) 0.0521(18) Uani 1 1 d .
H4A H 0.4172 -0.0842 1.0526 0.062 Uiso 1 1 calc R
C5 C 0.3932(7) 0.0057(4) 1.0869(5) 0.0550(19) Uani 1 1 d .
H5A H 0.4381 -0.0002 1.1418 0.066 Uiso 1 1 calc R
C6 C 0.3379(6) 0.0661(3) 1.0614(4) 0.0472(16) Uani 1 1 d .
H6A H 0.3470 0.0995 1.0996 0.057 Uiso 1 1 calc R
C7 C 0.2696(6) 0.0769(3) 0.9799(4) 0.0392(14) Uani 1 1 d .
C8 C 0.3193(6) -0.0347(3) 0.9482(4) 0.0447(16) Uani 1 1 d .
C9 C 0.2647(5) 0.0271(3) 0.9215(4) 0.0373(14) Uani 1 1 d .
C10 C 0.2840(6) 0.1970(3) 0.9699(4) 0.0432(15) Uani 1 1 d .
H10A H 0.3246 0.2008 1.0285 0.052 Uiso 1 1 calc R
H10B H 0.2289 0.2343 0.9531 0.052 Uiso 1 1 calc R
C11 C 0.3854(6) 0.1970(3) 0.9238(4) 0.0379(15) Uani 1 1 d .
C12 C 0.4980(7) 0.2294(4) 0.9564(5) 0.0550(19) Uani 1 1 d .
H12A H 0.5126 0.2494 1.0075 0.066 Uiso 1 1 calc R
C13 C 0.5881(7) 0.2322(4) 0.9139(5) 0.062(2) Uani 1 1 d .
H13A H 0.6637 0.2550 0.9351 0.074 Uiso 1 1 calc R
C14 C 0.5665(6) 0.2008(4) 0.8388(5) 0.0545(19) Uani 1 1 d .
H14A H 0.6282 0.2005 0.8097 0.065 Uiso 1 1 calc R
C15 C 0.4507(6) 0.1700(3) 0.8086(4) 0.0451(16) Uani 1 1 d .
H15A H 0.4341 0.1501 0.7572 0.054 Uiso 1 1 calc R
C16 C 0.0872(6) 0.1299(3) 1.0783(4) 0.0437(16) Uani 1 1 d .
C17 C 0.0536(6) 0.0714(4) 1.1063(5) 0.0524(19) Uani 1 1 d .
H17A H 0.0126 0.0399 1.0690 0.063 Uiso 1 1 calc R
C18 C 0.0816(7) 0.0597(4) 1.1907(6) 0.062(2) Uani 1 1 d .
H18A H 0.0574 0.0205 1.2094 0.074 Uiso 1 1 calc R
C19 C 0.1441(8) 0.1049(4) 1.2466(5) 0.060(2) Uani 1 1 d .
C20 C 0.1766(7) 0.1649(4) 1.2177(5) 0.055(2) Uani 1 1 d .
H20A H 0.2175 0.1965 1.2549 0.066 Uiso 1 1 calc R
C21 C 0.1475(6) 0.1768(4) 1.1335(5) 0.0494(18) Uani 1 1 d .
H21A H 0.1688 0.2164 1.1143 0.059 Uiso 1 1 calc R
C22 C 0.1754(12) 0.0914(6) 1.3380(6) 0.099(4) Uani 1 1 d .
H22A H 0.1462 0.0488 1.3469 0.148 Uiso 1 1 calc R
H22B H 0.1338 0.1229 1.3639 0.148 Uiso 1 1 calc R
H22C H 0.2662 0.0940 1.3614 0.148 Uiso 1 1 calc R
C23 C 0.0902(6) 0.2015(3) 0.6946(4) 0.0395(15) Uani 1 1 d .
C24 C 0.0115(6) 0.1441(3) 0.6867(4) 0.0369(14) Uani 1 1 d .
C25 C 0.0484(6) 0.2658(3) 0.7208(4) 0.0404(16) Uani 1 1 d .
C26 C 0.0401(9) 0.3341(4) 0.8310(6) 0.076(3) Uani 1 1 d .
H26A H 0.0765 0.3381 0.8894 0.114 Uiso 1 1 calc R
H26B H -0.0512 0.3306 0.8194 0.114 Uiso 1 1 calc R
H26C H 0.0616 0.3716 0.8037 0.114 Uiso 1 1 calc R
C27 C 0.1817(6) 0.2078(3) 0.6448(5) 0.0439(16) Uani 1 1 d .
C28 C 0.3539(8) 0.2714(4) 0.6254(6) 0.074(3) Uani 1 1 d .
H28A H 0.3968 0.3115 0.6439 0.111 Uiso 1 1 calc R
H28B H 0.3193 0.2725 0.5666 0.111 Uiso 1 1 calc R
H28C H 0.4136 0.2362 0.6400 0.111 Uiso 1 1 calc R
C29 C -0.0040(6) 0.1004(3) 0.6116(4) 0.0435(15) Uani 1 1 d .
C30 C -0.0988(10) 0.0942(5) 0.4673(5) 0.086(3) Uani 1 1 d .
H30A H -0.1535 0.1186 0.4232 0.129 Uiso 1 1 calc R
H30B H -0.1377 0.0531 0.4721 0.129 Uiso 1 1 calc R
H30C H -0.0177 0.0873 0.4559 0.129 Uiso 1 1 calc R
C31 C -0.1043(6) 0.1462(3) 0.7172(4) 0.0443(16) Uani 1 1 d .
C32 C -0.2650(8) 0.0816(5) 0.7466(7) 0.080(3) Uani 1 1 d .
H32A H -0.2985 0.0383 0.7385 0.120 Uiso 1 1 calc R
H32B H -0.3309 0.1118 0.7209 0.120 Uiso 1 1 calc R
H32C H -0.2359 0.0906 0.8045 0.120 Uiso 1 1 calc R
C33 C 0.3650(12) 0.0554(6) 0.5544(7) 0.109(4) Uani 1 1 d .
H33A H 0.3384 0.0241 0.5100 0.130 Uiso 1 1 calc R
H33B H 0.2919 0.0826 0.5537 0.130 Uiso 1 1 calc R

loop_
_atom_site_aniso_label
_atom_site_aniso_U_11
_atom_site_aniso_U_22
_atom_site_aniso_U_33
_atom_site_aniso_U_23
_atom_site_aniso_U_13
_atom_site_aniso_U_12
Pd 0.0342(2) 0.0306(2) 0.0311(3) 0.00010(18) 0.00198(18) 0.00139(18)
S 0.0393(8) 0.0504(9) 0.0448(13) -0.0016(7) 0.0078(7) 0.0055(7)
Cl1 0.114(2) 0.123(3) 0.114(3) 0.0199(19) 0.0076(19) -0.027(2)
Cl2 0.215(5) 0.192(5) 0.133(4) 0.039(3) 0.073(3) -0.027(4)
O1 0.059(3) 0.065(3) 0.060(4) 0.008(3) 0.017(3) 0.021(3)
O2 0.044(3) 0.072(3) 0.059(4) -0.012(3) 0.006(2) -0.005(2)
O3 0.071(3) 0.045(3) 0.055(4) 0.007(2) 0.002(3) 0.019(2)
O4 0.061(3) 0.050(3) 0.041(3) -0.009(2) -0.002(2) 0.011(2)
O5 0.053(3) 0.059(3) 0.056(4) -0.004(3) 0.018(2) -0.002(2)
O6 0.052(3) 0.051(3) 0.066(4) 0.006(2) 0.020(2) -0.010(2)
O7 0.093(4) 0.051(3) 0.051(4) -0.015(2) -0.004(3) 0.017(3)
O8 0.055(3) 0.059(3) 0.035(3) -0.006(2) -0.007(2) 0.007(2)
O9 0.044(3) 0.057(3) 0.076(4) -0.006(3) 0.018(2) 0.005(2)
O10 0.049(3) 0.057(3) 0.077(4) -0.010(3) 0.024(3) -0.012(2)
N1 0.043(3) 0.034(3) 0.045(4) 0.002(2) 0.013(2) 0.002(2)
N2 0.045(3) 0.036(3) 0.034(3) 0.002(2) 0.013(2) 0.004(2)
N3 0.033(2) 0.037(3) 0.034(3) 0.001(2) 0.000(2) 0.000(2)
C1 0.056(4) 0.042(4) 0.042(5) -0.007(3) 0.013(3) -0.002(3)
C2 0.076(5) 0.037(3) 0.043(5) -0.005(3) 0.006(4) 0.003(3)
C3 0.056(4) 0.032(3) 0.076(6) 0.004(3) 0.012(4) 0.006(3)
C4 0.048(4) 0.050(4) 0.055(5) 0.022(3) 0.008(3) 0.010(3)
C5 0.048(4) 0.064(5) 0.048(5) 0.012(4) 0.003(3) 0.001(3)
C6 0.042(3) 0.056(4) 0.040(5) 0.003(3) 0.004(3) 0.001(3)
C7 0.040(3) 0.040(3) 0.038(4) 0.004(3) 0.012(3) 0.003(3)
C8 0.042(3) 0.037(3) 0.055(5) 0.008(3) 0.014(3) 0.004(3)
C9 0.034(3) 0.033(3) 0.044(5) 0.008(3) 0.008(3) 0.003(2)
C10 0.053(4) 0.040(3) 0.034(4) -0.005(3) 0.006(3) 0.001(3)
C11 0.043(3) 0.031(3) 0.034(4) 0.003(2) 0.001(3) 0.004(2)
C12 0.061(4) 0.055(4) 0.042(5) -0.008(3) 0.000(3) -0.017(3)
C13 0.050(4) 0.064(5) 0.066(6) 0.001(4) 0.006(4) -0.015(4)
C14 0.038(3) 0.069(5) 0.058(6) 0.007(4) 0.015(3) -0.003(3)
C15 0.041(3) 0.048(4) 0.043(5) 0.002(3) 0.006(3) 0.004(3)
C16 0.043(3) 0.048(4) 0.044(5) -0.001(3) 0.018(3) 0.000(3)
C17 0.044(4) 0.053(4) 0.063(6) -0.006(3) 0.019(3) -0.004(3)
C18 0.062(5) 0.062(5) 0.069(7) 0.011(4) 0.029(4) -0.004(4)
C19 0.059(4) 0.072(5) 0.053(6) -0.003(4) 0.020(4) -0.005(4)
C20 0.049(4) 0.077(5) 0.043(6) -0.008(4) 0.016(3) -0.002(4)
C21 0.050(4) 0.054(4) 0.050(6) -0.003(3) 0.022(3) -0.002(3)
C22 0.144(10) 0.102(8) 0.053(7) 0.009(6) 0.031(6) -0.010(7)
C23 0.045(3) 0.036(3) 0.031(4) 0.004(2) 0.000(3) 0.003(3)
C24 0.037(3) 0.034(3) 0.036(4) 0.000(2) 0.005(3) 0.002(2)
C25 0.033(3) 0.038(3) 0.044(5) 0.004(3) 0.001(3) 0.002(2)
C26 0.093(6) 0.053(5) 0.078(7) -0.023(4) 0.014(5) 0.013(4)
C27 0.031(3) 0.044(4) 0.051(5) 0.015(3) 0.002(3) 0.010(3)
C28 0.064(5) 0.072(5) 0.092(7) 0.017(5) 0.030(5) -0.010(4)
C29 0.041(3) 0.041(4) 0.045(5) -0.005(3) 0.006(3) 0.000(3)
C30 0.112(8) 0.095(7) 0.033(6) -0.017(5) -0.012(5) 0.004(6)
C31 0.038(3) 0.036(3) 0.049(5) -0.001(3) -0.006(3) 0.001(3)
C32 0.052(5) 0.081(6) 0.117(8) -0.003(5) 0.040(5) -0.012(4)
C33 0.122(10) 0.110(9) 0.087(9) -0.001(7) 0.015(7) 0.017(8)

loop_
_atom_type_symbol
_atom_type_description
_atom_type_scat_dispersion_real
_atom_type_scat_dispersion_imag
_atom_type_scat_source
C C 0.0033 0.0016 'International Tables Vol C Tables 4.2.6.8 and 6.1.1.4'
H H 0.0000 0.0000 'International Tables Vol C Tables 4.2.6.8 and 6.1.1.4'
N N 0.0061 0.0033 'International Tables Vol C Tables 4.2.6.8 and 6.1.1.4'
O O 0.0106 0.0060 'International Tables Vol C Tables 4.2.6.8 and 6.1.1.4'
S S 0.1246 0.1234 'International Tables Vol C Tables 4.2.6.8 and 6.1.1.4'
Cl Cl 0.1484 0.1585 'International Tables Vol C Tables 4.2.6.8 and 6.1.1.4'
Pd Pd -0.9988 1.0072 'International Tables Vol C Tables 4.2.6.8 and 6.1.1.4'

loop_
_geom_angle_atom_site_label_1
_geom_angle_atom_site_label_2
_geom_angle_atom_site_label_3
_geom_angle
C24 Pd C23 41.2(2)
C24 Pd N1 116.9(2)
C23 Pd N1 157.2(2)
C24 Pd N3 149.8(2)
C23 Pd N3 108.8(2)
N1 Pd N3 92.23(19)
O2 S O1 122.0(3)
O2 S N2 106.6(3)
O1 S N2 105.8(3)
O2 S C16 108.0(3)
O1 S C16 108.1(3)
N2 S C16 105.0(3)
C25 O4 C26 116.1(6)
C27 O6 C28 117.4(6)
C29 O8 C30 115.0(6)
C31 O10 C32 115.4(6)
C1 N1 C9 118.5(5)
C1 N1 Pd 115.1(5)
C9 N1 Pd 124.2(4)
C7 N2 C10 118.0(5)
C7 N2 S 113.2(4)
C10 N2 S 116.9(4)
C15 N3 C11 118.3(5)
C15 N3 Pd 116.6(4)
C11 N3 Pd 123.8(4)
N1 C1 C2 124.0(7)
C3 C2 C1 119.4(7)
C2 C3 C8 119.1(6)
C5 C4 C8 119.9(6)
C4 C5 C6 121.5(7)
C7 C6 C5 121.0(7)
C6 C7 C9 118.8(6)
C6 C7 N2 120.9(6)
C9 C7 N2 120.4(6)
C3 C8 C9 119.4(6)
C3 C8 C4 121.7(6)
C9 C8 C4 118.9(6)
N1 C9 C7 120.7(5)
N1 C9 C8 119.6(6)
C7 C9 C8 119.7(6)
N2 C10 C11 112.2(5)
N3 C11 C12 121.3(6)
N3 C11 C10 119.3(5)
C12 C11 C10 119.4(6)
C13 C12 C11 120.1(7)
C12 C13 C14 119.4(7)
C15 C14 C13 117.9(7)
N3 C15 C14 123.0(7)
C21 C16 C17 120.3(7)
C21 C16 S 120.2(6)
C17 C16 S 119.4(6)
C16 C17 C18 119.7(7)
C19 C18 C17 121.0(8)
C18 C19 C20 119.0(8)
C18 C19 C22 120.6(8)
C20 C19 C22 120.3(8)
C21 C20 C19 119.9(8)
C16 C21 C20 120.0(7)
C24 C23 C27 119.6(6)
C24 C23 C25 122.1(6)
C27 C23 C25 113.1(5)
C24 C23 Pd 68.9(3)
C27 C23 Pd 103.3(4)
C25 C23 Pd 120.4(5)
C23 C24 C31 118.7(5)
C23 C24 C29 119.5(6)
C31 C24 C29 112.9(5)
C23 C24 Pd 69.9(3)
C31 C24 Pd 111.4(4)
C29 C24 Pd 117.4(4)
O3 C25 O4 123.0(6)
O3 C25 C23 122.9(6)
O4 C25 C23 114.1(5)
O5 C27 O6 121.5(6)
O5 C27 C23 126.9(6)
O6 C27 C23 111.5(6)
O7 C29 O8 122.5(6)
O7 C29 C24 128.1(6)
O8 C29 C24 109.2(5)
O9 C31 O10 123.2(7)
O9 C31 C24 126.5(6)
O10 C31 C24 110.2(5)
Cl2 C33 Cl1 114.1(7)

loop_
_geom_bond_atom_site_label_1
_geom_bond_atom_site_label_2
_geom_bond_distance
Pd C24 2.045(6)
Pd C23 2.058(6)
Pd N1 2.168(5)
Pd N3 2.174(5)
S O2 1.421(5)
S O1 1.426(5)
S N2 1.671(5)
S C16 1.772(8)
Cl1 C33 1.727(12)
Cl2 C33 1.699(14)
O3 C25 1.202(7)
O4 C25 1.335(8)
O4 C26 1.433(9)
O5 C27 1.210(8)
O6 C27 1.348(8)
O6 C28 1.433(9)
O7 C29 1.188(8)
O8 C29 1.348(8)
O8 C30 1.465(9)
O9 C31 1.198(8)
O10 C31 1.341(8)
O10 C32 1.440(9)
N1 C1 1.329(8)
N1 C9 1.398(8)
N2 C7 1.444(7)
N2 C10 1.462(8)
N3 C15 1.335(8)
N3 C11 1.350(8)
C1 C2 1.400(9)
C2 C3 1.362(10)
C3 C8 1.416(10)
C4 C5 1.343(11)
C4 C8 1.433(10)
C5 C6 1.399(10)
C6 C7 1.391(9)
C7 C9 1.413(9)
C8 C9 1.427(8)
C10 C11 1.507(9)
C11 C12 1.371(9)
C12 C13 1.360(11)
C13 C14 1.382(11)
C14 C15 1.378(9)
C16 C21 1.379(10)
C16 C17 1.380(10)
C17 C18 1.391(11)
C18 C19 1.369(12)
C19 C20 1.408(12)
C19 C22 1.510(13)
C20 C21 1.389(11)
C23 C24 1.444(8)
C23 C27 1.467(10)
C23 C25 1.507(9)
C24 C31 1.481(9)
C24 C29 1.525(9)
